data_7014269
loop_
_publ_author_name
'Mareque Rivas, Juan C.'
'Salvagni, Emiliano'
'Parsons, Simon'

_publ_section_title
;
 Investigating the effect of hydrogen bonding environments in amide
 cleavage reactions at zinc(II) complexes with intramolecular amide
 oxygen co-ordination.
;
_journal_issue 24
_journal_name_full 'Dalton transactions (Cambridge, England : 2003)'
_journal_page_first 4185
_journal_page_last 4192
_journal_paper_doi 10.1039/b414223c
_journal_year 2004
_chemical_formula_moiety 'C23 H28 N6 O Zn, 2(Cl O4), C2 H3 N'
_chemical_formula_sum 'C25 H31 Cl2 N7 O9 Zn'
_chemical_formula_weight 709.84
_chemical_name_systematic
;
?
;
_space_group_IT_number 2
_symmetry_cell_setting triclinic
_symmetry_space_group_name_Hall '-P 1'
_symmetry_space_group_name_H-M 'P -1'
_atom_sites_solution_hydrogens geom
_atom_sites_solution_primary direct
_atom_sites_solution_secondary difmap
_audit_creation_method SHELXL-97
_cell_angle_alpha 72.3300(10)
_cell_angle_beta 75.5930(10)
_cell_angle_gamma 86.876(2)
_cell_formula_units_Z 2
_cell_length_a 9.8999(4)
_cell_length_b 11.5861(4)
_cell_length_c 14.3217(5)
_cell_measurement_reflns_used 6733
_cell_measurement_temperature 150(2)
_cell_measurement_theta_max 28.5
_cell_measurement_theta_min 2
_cell_volume 1515.60(10)
_computing_structure_refinement 'SHELXL-97 (Sheldrick, 1997)'
_computing_structure_solution 'SHELXS-97 (Sheldrick, 1990)'
_diffrn_ambient_temperature 150(2)
_diffrn_measured_fraction_theta_full 0.990
_diffrn_measured_fraction_theta_max 0.877
_diffrn_measurement_device_type 'Bruker SMART APEX CCD'
_diffrn_measurement_method Omega
_diffrn_radiation_monochromator graphite
_diffrn_radiation_source 'fine-focus sealed tube'
_diffrn_radiation_type MoK\a
_diffrn_radiation_wavelength 0.71073
_diffrn_reflns_av_R_equivalents 0.0207
_diffrn_reflns_av_sigmaI/netI 0.0330
_diffrn_reflns_limit_h_max 13
_diffrn_reflns_limit_h_min -13
_diffrn_reflns_limit_k_max 15
_diffrn_reflns_limit_k_min -15
_diffrn_reflns_limit_l_max 18
_diffrn_reflns_limit_l_min -19
_diffrn_reflns_number 14264
_diffrn_reflns_theta_full 25.24
_diffrn_reflns_theta_max 28.96
_diffrn_reflns_theta_min 1.54
_exptl_absorpt_coefficient_mu 1.049
_exptl_absorpt_correction_T_max 0.780
_exptl_absorpt_correction_T_min 0.540
_exptl_absorpt_correction_type multi-scan
_exptl_absorpt_process_details Sadabs
_exptl_crystal_colour colourless
_exptl_crystal_density_diffrn 1.555
_exptl_crystal_density_method 'not measured'
_exptl_crystal_description tablet
_exptl_crystal_F_000 732
_exptl_crystal_size_max 0.68
_exptl_crystal_size_mid 0.62
_exptl_crystal_size_min 0.24
_refine_diff_density_max 0.815
_refine_diff_density_min -0.608
_refine_diff_density_rms 0.074
_refine_ls_extinction_method none
_refine_ls_goodness_of_fit_ref 1.044
_refine_ls_hydrogen_treatment riding
_refine_ls_matrix_type full
_refine_ls_number_parameters 437
_refine_ls_number_reflns 7045
_refine_ls_number_restraints 0
_refine_ls_restrained_S_all 1.044
_refine_ls_R_factor_all 0.0521
_refine_ls_R_factor_gt 0.0454
_refine_ls_shift/su_max 0.002
_refine_ls_shift/su_mean 0.000
_refine_ls_structure_factor_coef Fsqd
_refine_ls_weighting_details 'calc w=1/[\s^2^(Fo^2^)+(0.0549P)^2^+1.4009P] where P=(Fo^2^+2Fc^2^)/3'
_refine_ls_weighting_scheme calc
_refine_ls_wR_factor_gt 0.1098
_refine_ls_wR_factor_ref 0.1139
_reflns_number_gt 6193
_reflns_number_total 7045
_reflns_threshold_expression >2sigma(I)
_cod_data_source_file b414223c.txt
_cod_data_source_block r85170
_cod_depositor_comments
;
The following automatic conversions were performed:
'_symmetry_cell_setting' value 'Triclinic' changed to 'triclinic'
according to '/home/saulius/struct/CIF-dictionaries/cif_core.dic'
dictionary named 'cif_core.dic' version 2.4.1 from
2010-06-29.

'_exptl_absorpt_correction_type' value 'Multi-scan' changed
to 'multi-scan' according to
'/home/saulius/struct/CIF-dictionaries/cif_core.dic' dictionary named
'cif_core.dic' version 2.4.1 from 2010-06-29.

Automatic conversion script
Id: cif_fix_enum 1527 2010-12-29 10:47:43Z saulius 
;
_cod_original_sg_symbol_Hall -P1
_cod_original_sg_symbol_H-M P-1
_cod_database_code 7014269

loop_
_symmetry_equiv_pos_as_xyz
'x, y, z'
'-x, -y, -z'

loop_
_atom_site_label
_atom_site_type_symbol
_atom_site_fract_x
_atom_site_fract_y
_atom_site_fract_z
_atom_site_U_iso_or_equiv
_atom_site_adp_type
_atom_site_occupancy
_atom_site_symmetry_multiplicity
_atom_site_calc_flag
_atom_site_refinement_flags
_atom_site_disorder_assembly
_atom_site_disorder_group
Zn Zn 0.97368(3) 0.20966(2) 0.26587(2) 0.02350(9) Uani 1 1 d . . .
N1 N 1.0556(2) 0.34239(18) 0.31495(16) 0.0275(4) Uani 1 1 d . . .
C1 C 1.0596(3) 0.2853(2) 0.42081(19) 0.0305(5) Uani 1 1 d . . .
H1A H 1.0504 0.3482 0.4556 0.037 Uiso 1 1 calc R . .
H1B H 1.1508 0.2466 0.4233 0.037 Uiso 1 1 calc R . .
N2 N 0.9070(2) 0.12837(17) 0.41908(15) 0.0230(4) Uani 1 1 d . . .
C2 C 0.9443(2) 0.1911(2) 0.47536(18) 0.0253(5) Uani 1 1 d . . .
C3 C 0.8840(3) 0.1679(2) 0.57668(19) 0.0303(5) Uani 1 1 d . . .
H3A H 0.9105 0.2140 0.6142 0.036 Uiso 1 1 calc R . .
C4 C 0.7836(3) 0.0755(2) 0.62325(19) 0.0327(5) Uani 1 1 d . . .
H4A H 0.7400 0.0582 0.6932 0.039 Uiso 1 1 calc R . .
C5 C 0.7475(3) 0.0093(2) 0.56770(19) 0.0294(5) Uani 1 1 d . . .
H5A H 0.6806 -0.0554 0.5988 0.035 Uiso 1 1 calc R . .
C6 C 0.8114(2) 0.0391(2) 0.46460(18) 0.0234(4) Uani 1 1 d . . .
N7 N 0.7727(2) -0.02916(18) 0.40898(16) 0.0252(4) Uani 1 1 d . . .
H7N H 0.705(3) -0.073(3) 0.442(2) 0.030(8) Uiso 1 1 d . . .
O8 O 0.89496(18) 0.06314(15) 0.24681(12) 0.0278(4) Uani 1 1 d . . .
C8 C 0.8105(2) -0.0165(2) 0.30876(18) 0.0243(5) Uani 1 1 d . . .
C9 C 0.7436(3) -0.1053(2) 0.2726(2) 0.0298(5) Uani 1 1 d . . .
C10B C 0.8117(4) -0.0877(3) 0.1609(2) 0.0491(8) Uani 1 1 d . . .
H10A H 0.9115 -0.1039 0.1522 0.074 Uiso 1 1 calc R . .
H10B H 0.7992 -0.0041 0.1216 0.074 Uiso 1 1 calc R . .
H10C H 0.7679 -0.1436 0.1372 0.074 Uiso 1 1 calc R . .
C10A C 0.5872(3) -0.0791(3) 0.2880(3) 0.0545(9) Uani 1 1 d . . .
H10D H 0.5452 -0.0901 0.3598 0.082 Uiso 1 1 calc R . .
H10E H 0.5419 -0.1350 0.2651 0.082 Uiso 1 1 calc R . .
H10F H 0.5747 0.0045 0.2488 0.082 Uiso 1 1 calc R . .
C11 C 1.1946(3) 0.3814(3) 0.2473(2) 0.0363(6) Uani 1 1 d . . .
H11A H 1.2570 0.3953 0.2873 0.044 Uiso 1 1 calc R . .
H11B H 1.1863 0.4593 0.1961 0.044 Uiso 1 1 calc R . .
N12 N 1.1759(2) 0.20598(19) 0.18900(16) 0.0285(4) Uani 1 1 d . A .
C12 C 1.2597(3) 0.2903(2) 0.19394(18) 0.0309(5) Uani 1 1 d . . .
C13 C 1.4005(3) 0.2968(3) 0.1475(2) 0.0461(7) Uani 1 1 d . . .
H13A H 1.4595 0.3561 0.1517 0.055 Uiso 1 1 calc R . .
C14 C 1.4538(3) 0.2157(4) 0.0950(3) 0.0568(9) Uani 1 1 d . . .
H14A H 1.5506 0.2183 0.0636 0.068 Uiso 1 1 calc R . .
C15 C 1.3690(3) 0.1323(3) 0.0879(2) 0.0484(8) Uani 1 1 d . A .
H15A H 1.4051 0.0774 0.0506 0.058 Uiso 1 1 calc R . .
C16 C 1.2292(3) 0.1287(2) 0.1359(2) 0.0361(6) Uani 1 1 d . . .
H16A H 1.1692 0.0704 0.1314 0.043 Uiso 0.774(7) 1 calc PR A 1
C21 C 0.9543(3) 0.4410(2) 0.3038(2) 0.0325(5) Uani 1 1 d . . .
H21A H 0.9985 0.5170 0.3011 0.039 Uiso 1 1 calc R . .
H21B H 0.8733 0.4208 0.3631 0.039 Uiso 1 1 calc R . .
N22 N 0.8899(2) 0.35780(18) 0.18438(15) 0.0275(4) Uani 1 1 d . A .
C22 C 0.9056(3) 0.4594(2) 0.20892(19) 0.0318(5) Uani 1 1 d . . .
C23 C 0.8750(4) 0.5720(3) 0.1527(2) 0.0474(8) Uani 1 1 d . . .
H23A H 0.8918 0.6428 0.1689 0.057 Uiso 1 1 calc R . .
C24 C 0.8188(4) 0.5793(3) 0.0715(2) 0.0572(9) Uani 1 1 d . . .
H24A H 0.7933 0.6558 0.0329 0.069 Uiso 1 1 calc R . .
C25 C 0.8000(4) 0.4779(3) 0.0469(2) 0.0506(8) Uani 1 1 d . A .
H25A H 0.7607 0.4830 -0.0084 0.061 Uiso 1 1 calc R . .
C26 C 0.8391(3) 0.3661(3) 0.10368(19) 0.0355(6) Uani 1 1 d . . .
H26E H 0.8297 0.2954 0.0852 0.043 Uiso 0.226(7) 1 calc PR A 2
N27 N 0.8355(4) 0.2667(3) 0.0778(2) 0.0426(10) Uani 0.774(7) 1 d P A 1
H27A H 0.8657 0.1984 0.1128 0.051 Uiso 0.774(7) 1 calc PR A 1
H27B H 0.8030 0.2686 0.0255 0.051 Uiso 0.774(7) 1 calc PR A 1
N27' N 1.1535(12) 0.0644(10) 0.1078(8) 0.042(3) Uiso 0.226(7) 1 d P A 2
H27C H 1.0620 0.0698 0.1232 0.050 Uiso 0.226(7) 1 calc PR A 2
H27D H 1.1933 0.0152 0.0732 0.050 Uiso 0.226(7) 1 calc PR A 2
C10C C 0.7654(3) -0.2353(2) 0.3334(2) 0.0328(5) Uani 1 1 d . . .
H10G H 0.7224 -0.2471 0.4052 0.049 Uiso 1 1 calc R . .
H10H H 0.8655 -0.2504 0.3241 0.049 Uiso 1 1 calc R . .
H10I H 0.7222 -0.2919 0.3100 0.049 Uiso 1 1 calc R . .
Cl1 Cl 0.5487(2) 0.2690(2) 0.3715(2) 0.0262(4) Uani 0.585(3) 1 d PG B 1
O1A O 0.4112(3) 0.2295(3) 0.4300(2) 0.0491(10) Uani 0.585(3) 1 d PG B 1
O2A O 0.5425(3) 0.3817(3) 0.2965(2) 0.0464(10) Uani 0.585(3) 1 d PG B 1
O3A O 0.6100(7) 0.1808(3) 0.3236(4) 0.0524(18) Uani 0.585(3) 1 d PG B 1
O4A O 0.6312(6) 0.2841(6) 0.4358(4) 0.0514(16) Uani 0.585(3) 1 d PG B 1
Cl1' Cl 0.5439(3) 0.2396(3) 0.3921(3) 0.0308(7) Uani 0.415(3) 1 d PG B 2
O1' O 0.5024(4) 0.1298(4) 0.4733(3) 0.0475(14) Uani 0.415(3) 1 d PG B 2
O2' O 0.6201(10) 0.2106(7) 0.3031(5) 0.043(2) Uani 0.415(3) 1 d PG B 2
O3' O 0.6309(9) 0.3122(5) 0.4199(8) 0.061(3) Uani 0.415(3) 1 d PG B 2
O4' O 0.4222(5) 0.3059(4) 0.3721(4) 0.0507(16) Uani 0.415(3) 1 d PG B 2
Cl2 Cl 1.24992(9) 0.77131(7) 0.14393(5) 0.04763(19) Uani 1 1 d . . .
O5A O 1.1280(4) 0.7493(5) 0.2230(2) 0.1170(15) Uani 1 1 d . . .
O6A O 1.2350(5) 0.8644(3) 0.0568(2) 0.1016(12) Uani 1 1 d . . .
O7A O 1.3593(4) 0.8081(3) 0.1755(3) 0.0893(10) Uani 1 1 d . . .
O8A O 1.2829(4) 0.6647(2) 0.1161(2) 0.0788(9) Uani 1 1 d . . .
N1S N 0.1929(4) 0.5105(3) 0.4701(3) 0.0727(10) Uani 1 1 d . . .
C1S C 0.3002(4) 0.5496(3) 0.4279(3) 0.0463(7) Uani 1 1 d . . .
C2S C 0.4377(4) 0.5997(4) 0.3762(3) 0.0662(10) Uani 1 1 d . . .
H2S1 H 0.4630 0.6547 0.4096 0.099 Uiso 1 1 calc R . .
H2S2 H 0.4393 0.6444 0.3059 0.099 Uiso 1 1 calc R . .
H2S3 H 0.5047 0.5340 0.3779 0.099 Uiso 1 1 calc R . .

loop_
_atom_site_aniso_label
_atom_site_aniso_U_11
_atom_site_aniso_U_22
_atom_site_aniso_U_33
_atom_site_aniso_U_23
_atom_site_aniso_U_13
_atom_site_aniso_U_12
Zn 0.02362(14) 0.02134(14) 0.02741(15) -0.01023(11) -0.00540(11) -0.00220(10)
N1 0.0282(10) 0.0254(10) 0.0307(10) -0.0120(8) -0.0052(8) -0.0031(8)
C1 0.0308(13) 0.0313(13) 0.0348(13) -0.0153(11) -0.0101(10) -0.0038(10)
N2 0.0209(9) 0.0241(9) 0.0265(10) -0.0101(8) -0.0073(8) 0.0018(7)
C2 0.0235(11) 0.0260(11) 0.0309(12) -0.0125(10) -0.0106(9) 0.0037(9)
C3 0.0330(13) 0.0334(13) 0.0306(12) -0.0155(10) -0.0132(10) 0.0072(10)
C4 0.0337(13) 0.0379(14) 0.0255(12) -0.0096(10) -0.0064(10) 0.0056(11)
C5 0.0286(12) 0.0280(12) 0.0290(12) -0.0056(10) -0.0061(10) 0.0007(9)
C6 0.0213(11) 0.0223(11) 0.0282(11) -0.0096(9) -0.0074(9) 0.0037(8)
N7 0.0223(10) 0.0239(10) 0.0296(10) -0.0085(8) -0.0052(8) -0.0041(8)
O8 0.0311(9) 0.0257(8) 0.0275(8) -0.0127(7) -0.0016(7) -0.0069(7)
C8 0.0220(11) 0.0227(11) 0.0304(12) -0.0106(9) -0.0075(9) 0.0021(8)
C9 0.0311(13) 0.0255(12) 0.0356(13) -0.0105(10) -0.0105(10) -0.0053(10)
C10B 0.083(2) 0.0369(15) 0.0330(14) -0.0116(12) -0.0176(15) -0.0192(15)
C10A 0.0394(16) 0.0422(17) 0.104(3) -0.0372(19) -0.0395(18) 0.0064(13)
C11 0.0334(14) 0.0362(14) 0.0405(15) -0.0146(12) -0.0045(11) -0.0125(11)
N12 0.0269(10) 0.0272(10) 0.0306(11) -0.0100(8) -0.0045(8) 0.0022(8)
C12 0.0272(12) 0.0379(14) 0.0248(12) -0.0042(10) -0.0068(10) -0.0032(10)
C13 0.0283(14) 0.066(2) 0.0379(15) -0.0087(14) -0.0033(12) -0.0104(13)
C14 0.0296(15) 0.084(3) 0.0481(19) -0.0180(18) 0.0036(13) 0.0066(16)
C15 0.0473(18) 0.0535(19) 0.0361(15) -0.0142(14) 0.0023(13) 0.0185(15)
C16 0.0395(15) 0.0324(13) 0.0357(14) -0.0120(11) -0.0074(12) 0.0106(11)
C21 0.0409(14) 0.0235(12) 0.0352(13) -0.0133(10) -0.0076(11) 0.0019(10)
N22 0.0301(10) 0.0272(10) 0.0230(10) -0.0059(8) -0.0044(8) 0.0011(8)
C22 0.0359(13) 0.0271(12) 0.0283(12) -0.0084(10) -0.0009(10) 0.0046(10)
C23 0.070(2) 0.0305(14) 0.0364(15) -0.0091(12) -0.0074(14) 0.0132(14)
C24 0.082(3) 0.0445(18) 0.0366(16) -0.0020(14) -0.0180(17) 0.0265(17)
C25 0.061(2) 0.057(2) 0.0301(14) -0.0064(14) -0.0162(14) 0.0155(16)
C26 0.0391(14) 0.0396(14) 0.0257(12) -0.0075(11) -0.0065(11) 0.0004(11)
N27 0.057(2) 0.0440(19) 0.0324(16) -0.0096(13) -0.0211(15) -0.0111(15)
C10C 0.0370(14) 0.0242(12) 0.0393(14) -0.0114(10) -0.0099(11) -0.0029(10)
Cl1 0.0251(7) 0.0242(10) 0.0300(10) -0.0089(7) -0.0068(6) 0.0006(6)
O1A 0.034(2) 0.056(2) 0.048(2) -0.0053(19) -0.0031(17) -0.0096(17)
O2A 0.056(2) 0.0289(17) 0.046(2) -0.0007(15) -0.0105(17) 0.0014(16)
O3A 0.068(4) 0.039(3) 0.057(3) -0.027(2) -0.015(3) 0.021(3)
O4A 0.047(4) 0.057(3) 0.065(4) -0.026(3) -0.031(3) 0.004(2)
Cl1' 0.0245(10) 0.0336(18) 0.0368(18) -0.0138(12) -0.0085(9) 0.0034(10)
O1' 0.031(3) 0.057(3) 0.040(3) 0.002(2) -0.002(2) -0.008(2)
O2' 0.048(4) 0.037(3) 0.037(3) -0.011(3) 0.004(3) 0.002(3)
O3' 0.047(6) 0.064(5) 0.091(7) -0.039(4) -0.031(5) -0.005(4)
O4' 0.036(3) 0.064(4) 0.069(4) -0.036(3) -0.030(3) 0.026(3)
Cl2 0.0558(5) 0.0541(4) 0.0333(3) -0.0162(3) -0.0051(3) -0.0097(4)
O5A 0.080(2) 0.207(5) 0.0599(19) -0.056(3) 0.0149(17) -0.019(3)
O6A 0.153(4) 0.088(2) 0.0633(19) -0.0099(17) -0.045(2) 0.020(2)
O7A 0.089(2) 0.086(2) 0.118(3) -0.049(2) -0.043(2) -0.0194(17)
O8A 0.130(3) 0.0479(14) 0.0557(16) -0.0197(12) -0.0061(16) -0.0304(16)
N1S 0.058(2) 0.067(2) 0.105(3) -0.056(2) 0.0017(19) -0.0176(16)
C1S 0.0506(18) 0.0371(15) 0.0590(19) -0.0267(14) -0.0110(15) -0.0044(13)
C2S 0.061(2) 0.063(2) 0.070(2) -0.024(2) 0.0020(19) -0.0193(19)

loop_
_atom_type_symbol
_atom_type_description
_atom_type_scat_dispersion_real
_atom_type_scat_dispersion_imag
_atom_type_scat_source
C C 0.0033 0.0016 'International Tables Vol C Tables 4.2.6.8 and 6.1.1.4'
H H 0.0000 0.0000 'International Tables Vol C Tables 4.2.6.8 and 6.1.1.4'
N N 0.0061 0.0033 'International Tables Vol C Tables 4.2.6.8 and 6.1.1.4'
O O 0.0106 0.0060 'International Tables Vol C Tables 4.2.6.8 and 6.1.1.4'
Cl Cl 0.1484 0.1585 'International Tables Vol C Tables 4.2.6.8 and 6.1.1.4'
Zn Zn 0.2839 1.4301 'International Tables Vol C Tables 4.2.6.8 and 6.1.1.4'

loop_
_geom_angle_atom_site_label_1
_geom_angle_atom_site_label_2
_geom_angle_atom_site_label_3
_geom_angle
_geom_angle_site_symmetry_1
_geom_angle_site_symmetry_3
_geom_angle_publ_flag
O8 Zn N22 107.06(8) . . ?
O8 Zn N12 100.10(8) . . ?
N22 Zn N12 106.50(8) . . ?
O8 Zn N2 87.50(7) . . ?
N22 Zn N2 125.73(8) . . ?
N12 Zn N2 122.31(8) . . ?
O8 Zn N1 168.92(7) . . ?
N22 Zn N1 82.13(8) . . ?
N12 Zn N1 82.70(8) . . ?
N2 Zn N1 82.01(8) . . ?
C1 N1 C11 113.1(2) . . ?
C1 N1 C21 112.3(2) . . ?
C11 N1 C21 112.1(2) . . ?
C1 N1 Zn 107.26(14) . . ?
C11 N1 Zn 107.55(15) . . ?
C21 N1 Zn 103.91(15) . . ?
N1 C1 C2 111.66(19) . . ?
C6 N2 C2 118.8(2) . . ?
C6 N2 Zn 126.05(16) . . ?
C2 N2 Zn 113.58(16) . . ?
N2 C2 C3 122.2(2) . . ?
N2 C2 C1 116.1(2) . . ?
C3 C2 C1 121.7(2) . . ?
C2 C3 C4 118.7(2) . . ?
C5 C4 C3 119.8(2) . . ?
C4 C5 C6 118.5(2) . . ?
N2 C6 C5 122.1(2) . . ?
N2 C6 N7 120.2(2) . . ?
C5 C6 N7 117.7(2) . . ?
C8 N7 C6 130.5(2) . . ?
C8 O8 Zn 129.23(15) . . ?
O8 C8 N7 123.2(2) . . ?
O8 C8 C9 120.0(2) . . ?
N7 C8 C9 116.7(2) . . ?
C8 C9 C10C 109.8(2) . . ?
C8 C9 C10B 109.3(2) . . ?
C10C C9 C10B 109.1(2) . . ?
C8 C9 C10A 107.9(2) . . ?
C10C C9 C10A 110.3(2) . . ?
C10B C9 C10A 110.4(3) . . ?
N1 C11 C12 113.1(2) . . ?
C12 N12 C16 119.6(2) . . ?
C12 N12 Zn 114.31(17) . . ?
C16 N12 Zn 126.12(18) . . ?
N12 C12 C13 120.9(3) . . ?
N12 C12 C11 118.2(2) . . ?
C13 C12 C11 120.9(3) . . ?
C14 C13 C12 118.8(3) . . ?
C15 C14 C13 120.5(3) . . ?
C14 C15 C16 118.7(3) . . ?
N27' C16 N12 123.5(6) . . ?
N27' C16 C15 113.4(6) . . ?
N12 C16 C15 121.6(3) . . ?
N1 C21 C22 110.5(2) . . ?
C26 N22 C22 119.3(2) . . ?
C26 N22 Zn 126.63(18) . . ?
C22 N22 Zn 113.46(17) . . ?
N22 C22 C23 122.3(3) . . ?
N22 C22 C21 115.9(2) . . ?
C23 C22 C21 121.8(3) . . ?
C22 C23 C24 117.9(3) . . ?
C25 C24 C23 120.5(3) . . ?
C24 C25 C26 119.2(3) . . ?
N27 C26 N22 117.4(3) . . ?
N27 C26 C25 121.9(3) . . ?
N22 C26 C25 120.6(3) . . ?
O2A Cl1 O3A 109.5 . . ?
O2A Cl1 O4A 109.5 . . ?
O3A Cl1 O4A 109.5 . . ?
O2A Cl1 O1A 109.5 . . ?
O3A Cl1 O1A 109.5 . . ?
O4A Cl1 O1A 109.5 . . ?
O3' Cl1' O4' 109.5 . . ?
O3' Cl1' O2' 109.5 . . ?
O4' Cl1' O2' 109.5 . . ?
O3' Cl1' O1' 109.5 . . ?
O4' Cl1' O1' 109.5 . . ?
O2' Cl1' O1' 109.5 . . ?
O7A Cl2 O8A 111.0(2) . . ?
O7A Cl2 O5A 109.7(2) . . ?
O8A Cl2 O5A 108.7(2) . . ?
O7A Cl2 O6A 106.7(2) . . ?
O8A Cl2 O6A 107.7(2) . . ?
O5A Cl2 O6A 113.0(3) . . ?
N1S C1S C2S 178.7(4) . . ?

loop_
_geom_bond_atom_site_label_1
_geom_bond_atom_site_label_2
_geom_bond_distance
_geom_bond_site_symmetry_2
_geom_bond_publ_flag
Zn O8 2.0236(16) . ?
Zn N22 2.026(2) . ?
Zn N12 2.035(2) . ?
Zn N2 2.057(2) . ?
Zn N1 2.143(2) . ?
N1 C1 1.468(3) . ?
N1 C11 1.475(3) . ?
N1 C21 1.477(3) . ?
C1 C2 1.509(3) . ?
N2 C6 1.335(3) . ?
N2 C2 1.359(3) . ?
C2 C3 1.372(3) . ?
C3 C4 1.390(4) . ?
C4 C5 1.376(4) . ?
C5 C6 1.396(3) . ?
C6 N7 1.405(3) . ?
N7 C8 1.354(3) . ?
O8 C8 1.247(3) . ?
C8 C9 1.528(3) . ?
C9 C10C 1.528(3) . ?
C9 C10B 1.529(4) . ?
C9 C10A 1.536(4) . ?
C11 C12 1.511(4) . ?
N12 C12 1.344(3) . ?
N12 C16 1.350(3) . ?
C12 C13 1.382(4) . ?
C13 C14 1.381(5) . ?
C14 C15 1.357(5) . ?
C15 C16 1.380(4) . ?
C16 N27' 1.293(11) . ?
C21 C22 1.505(4) . ?
N22 C26 1.347(3) . ?
N22 C22 1.353(3) . ?
C22 C23 1.372(4) . ?
C23 C24 1.387(5) . ?
C24 C25 1.360(5) . ?
C25 C26 1.397(4) . ?
C26 N27 1.317(4) . ?
Cl1 O2A 1.426(2) . ?
Cl1 O3A 1.426(2) . ?
Cl1 O4A 1.426(2) . ?
Cl1 O1A 1.426(2) . ?
Cl1' O3' 1.436(3) . ?
Cl1' O4' 1.436(3) . ?
Cl1' O2' 1.436(3) . ?
Cl1' O1' 1.436(3) . ?
Cl2 O7A 1.403(3) . ?
Cl2 O8A 1.407(3) . ?
Cl2 O5A 1.409(3) . ?
Cl2 O6A 1.414(3) . ?
N1S C1S 1.125(4) . ?
C1S C2S 1.436(5) . ?
